data_7043311
loop_
_publ_author_name
'Yu, Yue'
'Zhu, Jingran'
'liu, jiancong'
'Yan, Yan'
'Song, Xiaowei'

_publ_section_title
;
 Synthesis and characterization of two layered aluminophosphates
 [R-C8H12N]8[H2O]2&#x00B7;[Al8P12O48H4] and
 [S-C8H12N]8[H2O]2&#x00B7;[Al8P12O48H4] with mirror symmetric feature and
 their proton conductivity
;
_journal_name_full 'Dalton Trans.'
_journal_paper_doi 10.1039/C7DT01643C
_journal_year 2017
_chemical_absolute_configuration unk
_chemical_compound_source 'Aluminum triisopropoxide, Orthophosphoric acid, Water, (R)-\a-Methylbenzylamine'
_chemical_formula_moiety '8(C8 H12 N1 1+), 2(H2O1), Al8 P12 O48 H4 8-'
_chemical_formula_sum 'C64 H104 Al8 N8 O50 P12'
_chemical_formula_weight 2373.03
_chemical_name_systematic R-AlPO-CJ72
_chemical_temperature_decomposition 190
_space_group_IT_number 1
_symmetry_cell_setting triclinic
_symmetry_space_group_name_Hall 'P 1'
_symmetry_space_group_name_H-M 'P 1'
_atom_sites_solution_hydrogens geom
_atom_sites_solution_primary direct
_atom_sites_solution_secondary difmap
_audit_creation_method SHELXL-97
_audit_update_record
;
2015-04-15 deposited with the CCDC.
2017-06-13 downloaded from the CCDC.
;
_cell_angle_alpha 95.2040(10)
_cell_angle_beta 90.9300(10)
_cell_angle_gamma 105.3390(10)
_cell_formula_units_Z 1
_cell_length_a 9.8831(5)
_cell_length_b 15.9285(9)
_cell_length_c 16.7042(9)
_cell_measurement_reflns_used 4015
_cell_measurement_temperature 296(2)
_cell_measurement_theta_max 23.95
_cell_measurement_theta_min 2.42
_cell_volume 2523.3(2)
_computing_cell_refinement 'Bruker SMART'
_computing_data_collection 'Bruker SMART'
_computing_data_reduction 'Bruker SAINT'
_computing_molecular_graphics 'Bruker SHELXTL'
_computing_publication_material 'Bruker SHELXTL'
_computing_structure_refinement 'SHELXL-97 (Sheldrick, 1997)'
_computing_structure_solution 'SHELXS-97 (Sheldrick, 1990)'
_diffrn_ambient_temperature 296(2)
_diffrn_measured_fraction_theta_full 0.991
_diffrn_measured_fraction_theta_max 0.991
_diffrn_measurement_device_type 'CCD area detector'
_diffrn_measurement_method 'phi and omega scans'
_diffrn_radiation_monochromator graphite
_diffrn_radiation_source 'fine-focus sealed tube'
_diffrn_radiation_type MoK\a
_diffrn_radiation_wavelength 0.71073
_diffrn_reflns_av_R_equivalents 0.0569
_diffrn_reflns_av_sigmaI/netI 0.1203
_diffrn_reflns_limit_h_max 13
_diffrn_reflns_limit_h_min -8
_diffrn_reflns_limit_k_max 20
_diffrn_reflns_limit_k_min -21
_diffrn_reflns_limit_l_max 22
_diffrn_reflns_limit_l_min -22
_diffrn_reflns_number 18675
_diffrn_reflns_theta_full 28.27
_diffrn_reflns_theta_max 28.27
_diffrn_reflns_theta_min 1.23
_exptl_absorpt_coefficient_mu 0.370
_exptl_absorpt_correction_T_max 0.9364
_exptl_absorpt_correction_T_min 0.9264
_exptl_absorpt_correction_type multi-scan
_exptl_absorpt_process_details SADABS
_exptl_crystal_colour colorless
_exptl_crystal_density_diffrn 1.562
_exptl_crystal_density_method 'not measured'
_exptl_crystal_description rod
_exptl_crystal_F_000 1228
_exptl_crystal_recrystallization_method 'Solvothermal Synthesis'
_exptl_crystal_size_max 0.21
_exptl_crystal_size_mid 0.19
_exptl_crystal_size_min 0.18
_refine_diff_density_max 0.428
_refine_diff_density_min -0.480
_refine_diff_density_rms 0.104
_refine_ls_abs_structure_details 'Flack H D (1983), Acta Cryst. A39, 876-881'
_refine_ls_abs_structure_Flack 0.05(6)
_refine_ls_extinction_method none
_refine_ls_goodness_of_fit_ref 0.841
_refine_ls_hydrogen_treatment mixed
_refine_ls_matrix_type full
_refine_ls_number_parameters 1199
_refine_ls_number_reflns 12391
_refine_ls_number_restraints 3
_refine_ls_restrained_S_all 0.841
_refine_ls_R_factor_all 0.0659
_refine_ls_R_factor_gt 0.0444
_refine_ls_shift/su_max 0.000
_refine_ls_shift/su_mean 0.000
_refine_ls_structure_factor_coef Fsqd
_refine_ls_weighting_details 'calc w=1/[\s^2^(Fo^2^)+(0.0050P)^2^+0.0000P] where P=(Fo^2^+2Fc^2^)/3'
_refine_ls_weighting_scheme calc
_refine_ls_wR_factor_gt 0.0666
_refine_ls_wR_factor_ref 0.0720
_reflns_number_gt 8811
_reflns_number_total 12391
_reflns_threshold_expression >2sigma(I)
_cod_data_source_file c7dt01643c2.cif
_cod_data_source_block y
_cod_depositor_comments
;
The following automatic conversions were performed:

'_chemical_melting_point' tag was changed to
'_chemical_temperature_decomposition' since the value had been '190
decomposition'. The value '190 decomposition' was changed to '190'.

'_symmetry_cell_setting' value 'Triclinic' changed to 'triclinic'
according to
/home/data/users/saulius/crontab/automatic-downloads/rss-feeds/RSC/lib/dictionaries/cif_core.dic
dictionary named 'cif_core.dic' version 2.4.2 from 2011-04-26.

'_exptl_absorpt_correction_type' value 'MULTI-SCAN' changed to
'multi-scan' according to
/home/data/users/saulius/crontab/automatic-downloads/rss-feeds/RSC/lib/dictionaries/cif_core.dic
dictionary named 'cif_core.dic' version 2.4.2 from 2011-04-26.

Automatic conversion script
Id: cif_fix_values 4973 2017-02-22 13:04:09Z antanas 
;
_cod_original_sg_symbol_H-M P1
_cod_database_code 7043311

loop_
_symmetry_equiv_pos_as_xyz
'x, y, z'

loop_
_atom_site_label
_atom_site_type_symbol
_atom_site_fract_x
_atom_site_fract_y
_atom_site_fract_z
_atom_site_U_iso_or_equiv
_atom_site_adp_type
_atom_site_occupancy
_atom_site_symmetry_multiplicity
_atom_site_calc_flag
_atom_site_refinement_flags
P1 P 0.80081(14) 0.75758(9) 0.52550(8) 0.0241(3) Uani 1 1 d .
P2 P 0.66647(14) 0.42325(9) -0.01115(8) 0.0231(3) Uani 1 1 d .
P3 P 0.20901(15) 0.73029(9) 0.30569(7) 0.0230(3) Uani 1 1 d .
P4 P 0.13164(14) 0.46710(9) 0.77837(7) 0.0211(3) Uani 1 1 d .
P5 P 0.59917(13) 0.54937(9) 0.24488(8) 0.0213(3) Uani 1 1 d .
P6 P 0.79254(13) 0.49764(9) 0.48750(7) 0.0186(3) Uani 1 1 d .
P7 P 0.30290(13) 0.60545(9) 0.49464(7) 0.0187(3) Uani 1 1 d .
P8 P 1.15512(13) 0.72234(9) 0.73235(7) 0.0180(3) Uani 1 1 d .
P9 P 0.88225(13) 0.68520(8) -0.00484(7) 0.0177(3) Uani 1 1 d .
P10 P 0.29067(13) 0.58339(9) 0.00199(7) 0.0178(3) Uani 1 1 d .
P11 P 0.03798(13) 0.47177(8) 0.21478(7) 0.0187(3) Uani 1 1 d .
P12 P 0.64777(13) 0.64349(9) -0.24273(7) 0.0205(3) Uani 1 1 d .
Al1 Al 0.58963(15) 0.59080(10) -0.06668(8) 0.0188(3) Uani 1 1 d .
Al2 Al 0.59144(15) 0.59222(10) 0.43257(8) 0.0202(3) Uani 1 1 d .
Al3 Al 0.03891(15) 0.56362(10) 0.38418(8) 0.0190(3) Uani 1 1 d .
Al4 Al 0.84035(15) 0.55938(10) 0.12802(8) 0.0170(3) Uani 1 1 d .
Al5 Al 0.87075(15) 0.62560(10) 0.64058(8) 0.0192(3) Uani 1 1 d .
Al6 Al 0.34234(15) 0.60721(10) 0.68058(8) 0.0187(3) Uani 1 1 d .
Al7 Al 1.08122(15) 0.62576(10) -0.11506(8) 0.0179(3) Uani 1 1 d .
Al8 Al 0.31921(15) 0.59397(10) 0.18980(8) 0.0196(3) Uani 1 1 d .
O1 O 0.7515(4) 0.8381(3) 0.5612(2) 0.0474(11) Uani 1 1 d .
O2 O 0.5420(4) 0.3466(2) 0.0112(2) 0.0401(10) Uani 1 1 d .
O3 O 0.3140(4) 0.7848(2) 0.3743(2) 0.0333(10) Uani 1 1 d .
O4 O 0.2076(4) 0.4212(2) 0.8367(2) 0.0332(9) Uani 1 1 d .
O5 O 0.9218(4) 0.7910(2) 0.47437(19) 0.0350(10) Uani 1 1 d .
O6 O 0.5630(4) 0.4527(2) 0.2400(2) 0.0386(10) Uani 1 1 d .
O7 O 0.7563(4) 0.3858(2) -0.0674(2) 0.0345(10) Uani 1 1 d .
O8 O 0.7990(4) 0.4052(2) 0.4704(2) 0.0305(9) Uani 1 1 d .
O9 O 0.3194(4) 0.7028(2) 0.49865(19) 0.0279(9) Uani 1 1 d .
O10 O 0.0247(4) 0.4016(2) 0.7247(2) 0.0315(9) Uani 1 1 d .
O11 O 1.1524(4) 0.8136(2) 0.71938(19) 0.0284(9) Uani 1 1 d .
O12 O 0.9661(4) 0.7785(2) -0.00323(19) 0.0284(9) Uani 1 1 d .
O13 O 0.2217(4) 0.4868(2) -0.01025(19) 0.0299(9) Uani 1 1 d .
O14 O -0.0352(4) 0.3816(2) 0.1804(2) 0.0318(9) Uani 1 1 d .
O15 O 0.8416(4) 0.7131(2) 0.59500(19) 0.0335(9) Uani 1 1 d .
O16 O 0.6771(4) 0.6949(2) 0.4775(2) 0.0314(9) Uani 1 1 d .
O17 O 0.6253(4) 0.5934(2) 0.33125(18) 0.0318(10) Uani 1 1 d .
O18 O 0.6433(3) 0.5089(2) 0.4760(2) 0.0263(8) Uani 1 1 d .
O19 O 0.7345(3) 0.5890(2) 0.20237(18) 0.0240(8) Uani 1 1 d .
O20 O 0.4835(4) 0.5836(3) 0.2060(2) 0.0356(10) Uani 1 1 d .
O21 O 0.7487(4) 0.4677(2) 0.06640(19) 0.0295(9) Uani 1 1 d .
O22 O 0.6023(4) 0.4880(2) -0.0484(2) 0.0367(10) Uani 1 1 d .
O23 O 0.7236(3) 0.6732(2) -0.01447(19) 0.0238(8) Uani 1 1 d .
O24 O 0.2044(3) 0.6382(2) -0.03691(18) 0.0244(8) Uani 1 1 d .
O25 O 0.9088(3) 0.6493(2) 0.07482(18) 0.0241(8) Uani 1 1 d .
O26 O -0.0149(3) 0.5413(2) 0.17437(19) 0.0252(8) Uani 1 1 d .
O27 O 0.3066(4) 0.6187(2) 0.09115(18) 0.0245(8) Uani 1 1 d .
O28 O 0.4344(4) 0.6064(2) -0.0333(2) 0.0316(9) Uani 1 1 d .
O29 O 0.2914(4) 0.6821(2) 0.25028(19) 0.0311(9) Uani 1 1 d .
O30 O 0.0953(4) 0.6648(2) 0.34648(19) 0.0266(8) Uani 1 1 d .
O31 O 0.1453(4) 0.7894(2) 0.2620(2) 0.0330(9) Uani 1 1 d .
O32 O 0.4145(3) 0.5771(2) 0.44561(19) 0.0279(9) Uani 1 1 d .
O33 O 0.1604(3) 0.5516(2) 0.45558(19) 0.0243(8) Uani 1 1 d .
O34 O 0.8455(4) 0.5310(2) 0.57425(19) 0.0269(9) Uani 1 1 d .
O35 O 0.3041(4) 0.5735(2) 0.57953(18) 0.0267(9) Uani 1 1 d .
O36 O 0.2462(4) 0.5227(2) 0.73146(19) 0.0302(9) Uani 1 1 d .
O37 O 0.0576(4) 0.5245(2) 0.83043(19) 0.0253(8) Uani 1 1 d .
O38 O 0.5994(4) 0.5947(2) -0.16871(18) 0.0326(10) Uani 1 1 d .
O39 O 0.5198(3) 0.6248(2) -0.30148(19) 0.0266(9) Uani 1 1 d .
O40 O 0.7108(4) 0.7393(2) -0.2230(2) 0.0325(9) Uani 1 1 d .
O41 O 0.7537(3) 0.5984(2) -0.28211(18) 0.0221(8) Uani 1 1 d .
O42 O 1.0402(3) 0.6526(2) 0.68092(18) 0.0255(8) Uani 1 1 d .
O43 O 1.2950(3) 0.7039(2) 0.70938(19) 0.0248(8) Uani 1 1 d .
O44 O 1.1322(4) 0.7072(2) 0.82152(18) 0.0264(9) Uani 1 1 d .
O45 O 0.0097(4) 0.4812(2) 0.30555(18) 0.0284(9) Uani 1 1 d .
O46 O 0.1976(3) 0.4963(2) 0.2059(2) 0.0277(8) Uani 1 1 d .
O47 O 0.8840(3) 0.5601(2) 0.43169(19) 0.0272(9) Uani 1 1 d .
O48 O 0.9211(3) 0.6263(2) -0.07470(18) 0.0247(8) Uani 1 1 d .
C1 C 0.1389(4) 0.3183(2) 0.45278(15) 0.0293(13) Uani 1 1 d G
C2 C 0.2679(3) 0.3575(2) 0.4224(2) 0.0421(16) Uani 1 1 d G
H2 H 0.3419 0.3893 0.4571 0.051 Uiso 1 1 calc R
C3 C 0.2864(4) 0.3493(3) 0.3400(2) 0.0500(18) Uani 1 1 d G
H3 H 0.3727 0.3756 0.3196 0.060 Uiso 1 1 calc R
C4 C 0.1758(5) 0.3019(3) 0.28802(16) 0.0484(18) Uani 1 1 d G
H4 H 0.1881 0.2964 0.2329 0.058 Uiso 1 1 calc R
C5 C 0.0467(4) 0.2626(3) 0.3184(2) 0.0512(19) Uani 1 1 d G
H5 H -0.0272 0.2309 0.2837 0.061 Uiso 1 1 calc R
C6 C 0.0283(3) 0.2708(2) 0.4008(2) 0.0405(15) Uani 1 1 d G
H6 H -0.0580 0.2446 0.4212 0.049 Uiso 1 1 calc R
C7 C 0.1135(6) 0.3259(3) 0.5422(3) 0.0309(13) Uani 1 1 d .
H7 H 0.0457 0.2718 0.5541 0.037 Uiso 1 1 calc R
C8 C 0.2420(6) 0.3384(4) 0.5952(3) 0.0480(18) Uani 1 1 d .
H8A H 0.2160 0.3353 0.6502 0.072 Uiso 1 1 calc R
H8B H 0.3053 0.3946 0.5895 0.072 Uiso 1 1 calc R
H8C H 0.2874 0.2933 0.5798 0.072 Uiso 1 1 calc R
N1 N 0.0480(5) 0.4011(3) 0.5619(2) 0.0299(11) Uani 1 1 d .
H1A H 0.1061 0.4507 0.5492 0.045 Uiso 1 1 calc R
H1B H 0.0325 0.4058 0.6143 0.045 Uiso 1 1 calc R
H1C H -0.0330 0.3910 0.5339 0.045 Uiso 1 1 calc R
C9 C 0.2120(4) 0.9922(2) 0.5751(2) 0.0326(14) Uani 1 1 d G
C10 C 0.2916(4) 1.0574(3) 0.6309(2) 0.0485(17) Uani 1 1 d G
H10 H 0.3831 1.0576 0.6450 0.058 Uiso 1 1 calc R
C11 C 0.2344(5) 1.1222(2) 0.6656(2) 0.063(2) Uani 1 1 d G
H11 H 0.2876 1.1658 0.7029 0.075 Uiso 1 1 calc R
C12 C 0.0976(5) 1.1219(2) 0.6445(3) 0.065(2) Uani 1 1 d G
H12 H 0.0594 1.1653 0.6677 0.077 Uiso 1 1 calc R
C13 C 0.0181(4) 1.0568(3) 0.5887(3) 0.059(2) Uani 1 1 d G
H13 H -0.0734 1.0565 0.5746 0.070 Uiso 1 1 calc R
C14 C 0.0753(4) 0.9919(2) 0.5540(2) 0.0429(16) Uani 1 1 d G
H14 H 0.0220 0.9484 0.5167 0.051 Uiso 1 1 calc R
C15 C 0.2716(6) 0.9209(4) 0.5362(3) 0.0374(15) Uani 1 1 d .
H15 H 0.2625 0.9221 0.4779 0.045 Uiso 1 1 calc R
C16 C 0.4246(6) 0.9296(4) 0.5568(4) 0.057(2) Uani 1 1 d .
H16A H 0.4525 0.8820 0.5288 0.086 Uiso 1 1 calc R
H16B H 0.4375 0.9285 0.6137 0.086 Uiso 1 1 calc R
H16C H 0.4809 0.9840 0.5409 0.086 Uiso 1 1 calc R
N2 N 0.1829(4) 0.8334(3) 0.5558(2) 0.0299(11) Uani 1 1 d .
H2A H 0.1731 0.8342 0.6087 0.045 Uiso 1 1 calc R
H2B H 0.2244 0.7920 0.5393 0.045 Uiso 1 1 calc R
H2C H 0.0988 0.8221 0.5310 0.045 Uiso 1 1 calc R
C17 C 0.0738(4) 1.0010(3) 0.8985(3) 0.0379(15) Uani 1 1 d G
C18 C 0.1868(5) 1.0339(3) 0.8515(2) 0.065(2) Uani 1 1 d G
H18 H 0.1835 1.0143 0.7972 0.078 Uiso 1 1 calc R
C19 C 0.3048(4) 1.0961(3) 0.8858(4) 0.102(3) Uani 1 1 d G
H19 H 0.3804 1.1181 0.8544 0.123 Uiso 1 1 calc R
C20 C 0.3097(5) 1.1253(3) 0.9670(4) 0.101(4) Uani 1 1 d G
H20 H 0.3886 1.1669 0.9900 0.122 Uiso 1 1 calc R
C21 C 0.1967(6) 1.0924(3) 1.0140(3) 0.093(3) Uani 1 1 d G
H21 H 0.1999 1.1120 1.0684 0.112 Uiso 1 1 calc R
C22 C 0.0787(5) 1.0303(3) 0.9798(2) 0.061(2) Uani 1 1 d G
H22 H 0.0030 1.0083 1.0112 0.074 Uiso 1 1 calc R
C23 C -0.0587(6) 0.9377(4) 0.8601(3) 0.0351(14) Uani 1 1 d .
H23 H -0.1334 0.9351 0.8984 0.042 Uiso 1 1 calc R
C24 C -0.1082(8) 0.9632(5) 0.7833(5) 0.082(3) Uani 1 1 d .
H24A H -0.0403 0.9616 0.7431 0.122 Uiso 1 1 calc R
H24B H -0.1197 1.0212 0.7920 0.122 Uiso 1 1 calc R
H24C H -0.1965 0.9230 0.7654 0.122 Uiso 1 1 calc R
N3 N -0.0385(4) 0.8459(3) 0.8455(2) 0.0286(11) Uani 1 1 d .
H3A H -0.0246 0.8264 0.8924 0.043 Uiso 1 1 calc R
H3B H 0.0357 0.8475 0.8155 0.043 Uiso 1 1 calc R
H3C H -0.1148 0.8102 0.8199 0.043 Uiso 1 1 calc R
C25 C 0.5340(4) 0.2102(2) 0.3171(2) 0.0318(13) Uani 1 1 d G
C26 C 0.4113(4) 0.1553(3) 0.28017(18) 0.060(2) Uani 1 1 d G
H26 H 0.4020 0.1459 0.2243 0.072 Uiso 1 1 calc R
C27 C 0.3026(4) 0.1143(3) 0.3267(3) 0.075(3) Uani 1 1 d G
H27 H 0.2206 0.0775 0.3020 0.090 Uiso 1 1 calc R
C28 C 0.3166(4) 0.1282(3) 0.4101(3) 0.070(2) Uani 1 1 d G
H28 H 0.2439 0.1008 0.4413 0.084 Uiso 1 1 calc R
C29 C 0.4392(5) 0.1832(3) 0.44703(18) 0.061(2) Uani 1 1 d G
H29 H 0.4486 0.1926 0.5029 0.073 Uiso 1 1 calc R
C30 C 0.5479(4) 0.2242(3) 0.4005(2) 0.0485(17) Uani 1 1 d G
H30 H 0.6300 0.2610 0.4252 0.058 Uiso 1 1 calc R
C31 C 0.6531(6) 0.2525(3) 0.2661(3) 0.0336(14) Uani 1 1 d .
H31 H 0.7252 0.2210 0.2705 0.040 Uiso 1 1 calc R
C32 C 0.6178(7) 0.2505(4) 0.1779(3) 0.058(2) Uani 1 1 d .
H32A H 0.5404 0.2754 0.1712 0.086 Uiso 1 1 calc R
H32B H 0.5926 0.1910 0.1540 0.086 Uiso 1 1 calc R
H32C H 0.6979 0.2836 0.1521 0.086 Uiso 1 1 calc R
N4 N 0.7201(5) 0.3463(3) 0.2962(3) 0.0394(12) Uani 1 1 d .
H4A H 0.7313 0.3512 0.3495 0.059 Uiso 1 1 calc R
H4B H 0.6653 0.3793 0.2822 0.059 Uiso 1 1 calc R
H4C H 0.8034 0.3641 0.2747 0.059 Uiso 1 1 calc R
C33 C 0.6633(4) 0.2769(2) 0.7075(2) 0.0331(14) Uani 1 1 d G
C34 C 0.6500(4) 0.2224(3) 0.76904(18) 0.0512(18) Uani 1 1 d G
H34 H 0.6300 0.2421 0.8205 0.061 Uiso 1 1 calc R
C35 C 0.6666(5) 0.1385(3) 0.7537(3) 0.061(2) Uani 1 1 d G
H35 H 0.6577 0.1021 0.7948 0.073 Uiso 1 1 calc R
C36 C 0.6964(5) 0.1091(2) 0.6768(3) 0.069(2) Uani 1 1 d G
H36 H 0.7075 0.0530 0.6665 0.083 Uiso 1 1 calc R
C37 C 0.7097(5) 0.1636(3) 0.6153(2) 0.063(2) Uani 1 1 d G
H37 H 0.7297 0.1440 0.5638 0.076 Uiso 1 1 calc R
C38 C 0.6932(4) 0.2475(3) 0.6306(2) 0.0496(18) Uani 1 1 d G
H38 H 0.7021 0.2839 0.5895 0.060 Uiso 1 1 calc R
C39 C 0.6442(6) 0.3668(4) 0.7222(3) 0.0358(15) Uani 1 1 d .
H39 H 0.6456 0.3909 0.6702 0.043 Uiso 1 1 calc R
C40 C 0.5044(6) 0.3693(4) 0.7611(4) 0.0546(19) Uani 1 1 d .
H40A H 0.5025 0.3485 0.8133 0.082 Uiso 1 1 calc R
H40B H 0.4274 0.3327 0.7278 0.082 Uiso 1 1 calc R
H40C H 0.4965 0.4283 0.7663 0.082 Uiso 1 1 calc R
N5 N 0.7629(4) 0.4245(3) 0.7742(2) 0.0308(11) Uani 1 1 d .
H5A H 0.7531 0.4109 0.8247 0.046 Uiso 1 1 calc R
H5B H 0.7626 0.4801 0.7723 0.046 Uiso 1 1 calc R
H5C H 0.8437 0.4169 0.7566 0.046 Uiso 1 1 calc R
C41 C 0.3967(4) 0.8580(2) 0.02714(17) 0.0320(14) Uani 1 1 d G
C42 C 0.5141(4) 0.8266(2) 0.0154(2) 0.0488(17) Uani 1 1 d G
H42 H 0.5516 0.8039 0.0573 0.059 Uiso 1 1 calc R
C43 C 0.5754(4) 0.8290(3) -0.0590(3) 0.065(2) Uani 1 1 d G
H43 H 0.6540 0.8080 -0.0668 0.078 Uiso 1 1 calc R
C44 C 0.5193(5) 0.8628(3) -0.1215(2) 0.062(2) Uani 1 1 d G
H44 H 0.5604 0.8644 -0.1713 0.075 Uiso 1 1 calc R
C45 C 0.4020(5) 0.8942(3) -0.10979(19) 0.0506(18) Uani 1 1 d G
H45 H 0.3644 0.9169 -0.1517 0.061 Uiso 1 1 calc R
C46 C 0.3406(3) 0.8918(2) -0.0354(2) 0.0436(16) Uani 1 1 d G
H46 H 0.2621 0.9128 -0.0276 0.052 Uiso 1 1 calc R
C47 C 0.3318(6) 0.8535(4) 0.1084(3) 0.0355(15) Uani 1 1 d .
H47 H 0.3952 0.8375 0.1464 0.043 Uiso 1 1 calc R
C48 C 0.3017(9) 0.9388(4) 0.1427(4) 0.085(3) Uani 1 1 d .
H48A H 0.2712 0.9333 0.1967 0.127 Uiso 1 1 calc R
H48B H 0.2295 0.9506 0.1100 0.127 Uiso 1 1 calc R
H48C H 0.3856 0.9859 0.1429 0.127 Uiso 1 1 calc R
N6 N 0.1946(4) 0.7845(3) 0.1020(2) 0.0289(11) Uani 1 1 d .
H6A H 0.2068 0.7348 0.0786 0.043 Uiso 1 1 calc R
H6B H 0.1327 0.8017 0.0727 0.043 Uiso 1 1 calc R
H6C H 0.1627 0.7762 0.1510 0.043 Uiso 1 1 calc R
C49 C 0.7674(5) 0.8901(2) 0.3182(2) 0.0343(14) Uani 1 1 d G
C50 C 0.8923(4) 0.9532(3) 0.3403(3) 0.0531(18) Uani 1 1 d G
H50 H 0.9778 0.9402 0.3327 0.064 Uiso 1 1 calc R
C51 C 0.8893(5) 1.0358(2) 0.3737(3) 0.072(2) Uani 1 1 d G
H51 H 0.9729 1.0781 0.3884 0.087 Uiso 1 1 calc R
C52 C 0.7615(7) 1.0553(2) 0.3850(3) 0.083(3) Uani 1 1 d G
H52 H 0.7596 1.1106 0.4073 0.099 Uiso 1 1 calc R
C53 C 0.6367(5) 0.9922(4) 0.3629(3) 0.092(3) Uani 1 1 d G
H53 H 0.5512 1.0052 0.3705 0.111 Uiso 1 1 calc R
C54 C 0.6396(4) 0.9096(3) 0.3295(3) 0.069(2) Uani 1 1 d G
H54 H 0.5560 0.8673 0.3147 0.083 Uiso 1 1 calc R
C55 C 0.7653(7) 0.8017(4) 0.2739(4) 0.0457(17) Uani 1 1 d .
H55 H 0.6711 0.7624 0.2768 0.055 Uiso 1 1 calc R
C56 C 0.7969(11) 0.8103(5) 0.1861(4) 0.112(4) Uani 1 1 d .
H56A H 0.8936 0.8413 0.1818 0.168 Uiso 1 1 calc R
H56B H 0.7379 0.8419 0.1633 0.168 Uiso 1 1 calc R
H56C H 0.7792 0.7531 0.1576 0.168 Uiso 1 1 calc R
N7 N 0.8679(5) 0.7618(3) 0.3110(2) 0.0316(11) Uani 1 1 d .
H7A H 0.8784 0.7788 0.3635 0.047 Uiso 1 1 calc R
H7B H 0.9502 0.7789 0.2883 0.047 Uiso 1 1 calc R
H7C H 0.8365 0.7038 0.3035 0.047 Uiso 1 1 calc R
C57 C 0.8996(4) 0.1891(2) 0.0342(2) 0.0340(14) Uani 1 1 d G
C58 C 0.7756(4) 0.1426(3) -0.0074(2) 0.057(2) Uani 1 1 d G
H58 H 0.7529 0.1583 -0.0572 0.069 Uiso 1 1 calc R
C59 C 0.6857(4) 0.0727(3) 0.0254(3) 0.082(3) Uani 1 1 d G
H59 H 0.6027 0.0416 -0.0025 0.098 Uiso 1 1 calc R
C60 C 0.7197(5) 0.0493(2) 0.0997(3) 0.076(3) Uani 1 1 d G
H60 H 0.6595 0.0026 0.1217 0.091 Uiso 1 1 calc R
C61 C 0.8437(6) 0.0958(3) 0.1413(2) 0.072(2) Uani 1 1 d G
H61 H 0.8665 0.0802 0.1911 0.086 Uiso 1 1 calc R
C62 C 0.9337(4) 0.1657(3) 0.1086(2) 0.0481(18) Uani 1 1 d G
H62 H 1.0166 0.1968 0.1364 0.058 Uiso 1 1 calc R
C63 C 1.0069(6) 0.2599(4) -0.0026(3) 0.0361(14) Uani 1 1 d .
H63 H 1.0993 0.2631 0.0217 0.043 Uiso 1 1 calc R
C64 C 1.0157(9) 0.2450(4) -0.0942(4) 0.079(3) Uani 1 1 d .
H64A H 1.0872 0.2920 -0.1124 0.118 Uiso 1 1 calc R
H64B H 0.9269 0.2430 -0.1196 0.118 Uiso 1 1 calc R
H64C H 1.0383 0.1906 -0.1079 0.118 Uiso 1 1 calc R
N8 N 0.9779(4) 0.3478(3) 0.0168(2) 0.0294(11) Uani 1 1 d .
H8D H 0.9599 0.3545 0.0686 0.044 Uiso 1 1 calc R
H8E H 0.9041 0.3506 -0.0131 0.044 Uiso 1 1 calc R
H8F H 1.0526 0.3900 0.0061 0.044 Uiso 1 1 calc R
O1W O 0.5841(5) 0.8267(3) 0.6787(2) 0.0553(12) Uani 1 1 d .
O2W O 0.3543(5) 0.3783(3) 0.1066(3) 0.0817(18) Uani 1 1 d .
H1O H 0.7041 0.8184 0.6076 0.123 Uiso 1 1 d R
H2O H 0.5855 0.3021 0.0203 0.123 Uiso 1 1 d R
H3O H 0.3759 0.7510 0.3848 0.123 Uiso 1 1 d R
H4O H 0.2546 0.4670 0.8755 0.123 Uiso 1 1 d R
H5W1 H 0.4800 0.8068 0.6841 0.123 Uiso 1 1 d R
H5W2 H 0.6426 0.8035 0.7129 0.123 Uiso 1 1 d R
H6W1 H 0.4042 0.3352 0.1097 0.123 Uiso 1 1 d R
H6W2 H 0.3941 0.4342 0.1418 0.123 Uiso 1 1 d R

loop_
_atom_site_aniso_label
_atom_site_aniso_U_11
_atom_site_aniso_U_22
_atom_site_aniso_U_33
_atom_site_aniso_U_23
_atom_site_aniso_U_13
_atom_site_aniso_U_12
P1 0.0240(8) 0.0232(8) 0.0247(7) 0.0019(6) -0.0030(6) 0.0064(6)
P2 0.0246(8) 0.0218(7) 0.0233(7) 0.0000(6) -0.0037(6) 0.0079(6)
P3 0.0271(8) 0.0235(8) 0.0183(7) 0.0046(6) 0.0043(6) 0.0057(6)
P4 0.0244(8) 0.0203(7) 0.0184(6) 0.0026(6) 0.0038(6) 0.0050(6)
P5 0.0146(7) 0.0298(8) 0.0206(7) 0.0053(6) 0.0034(6) 0.0067(6)
P6 0.0156(7) 0.0239(7) 0.0169(6) 0.0011(5) -0.0005(5) 0.0065(6)
P7 0.0143(7) 0.0261(8) 0.0162(6) 0.0016(6) -0.0005(5) 0.0065(6)
P8 0.0167(7) 0.0227(7) 0.0155(6) 0.0048(5) 0.0020(5) 0.0059(6)
P9 0.0152(7) 0.0214(7) 0.0168(6) 0.0057(5) 0.0013(5) 0.0039(6)
P10 0.0141(7) 0.0252(8) 0.0151(6) 0.0040(5) 0.0014(5) 0.0064(6)
P11 0.0167(7) 0.0215(7) 0.0177(6) 0.0034(5) -0.0006(5) 0.0043(6)
P12 0.0156(7) 0.0288(8) 0.0180(7) 0.0025(6) 0.0024(5) 0.0071(6)
Al1 0.0161(8) 0.0258(9) 0.0167(7) 0.0034(6) 0.0025(6) 0.0090(7)
Al2 0.0155(8) 0.0279(9) 0.0172(7) 0.0026(6) 0.0015(6) 0.0059(7)
Al3 0.0155(8) 0.0262(9) 0.0154(7) 0.0050(6) 0.0019(6) 0.0045(7)
Al4 0.0141(8) 0.0225(8) 0.0156(7) 0.0042(6) 0.0020(6) 0.0058(6)
Al5 0.0169(8) 0.0254(9) 0.0147(7) 0.0024(6) 0.0000(6) 0.0046(7)
Al6 0.0140(8) 0.0258(9) 0.0166(7) 0.0035(6) -0.0003(6) 0.0056(7)
Al7 0.0164(8) 0.0234(9) 0.0146(7) 0.0021(6) 0.0016(6) 0.0065(6)
Al8 0.0171(8) 0.0273(9) 0.0156(7) 0.0047(6) 0.0003(6) 0.0072(7)
O1 0.060(3) 0.030(2) 0.054(3) -0.005(2) -0.001(2) 0.020(2)
O2 0.040(3) 0.022(2) 0.052(2) 0.0050(19) -0.004(2) -0.0017(18)
O3 0.038(2) 0.024(2) 0.030(2) -0.0008(17) -0.0001(18) -0.0038(18)
O4 0.042(2) 0.035(2) 0.030(2) 0.0082(17) 0.0029(18) 0.0219(19)
O5 0.039(2) 0.035(2) 0.027(2) 0.0115(17) 0.0024(18) 0.0004(19)
O6 0.033(2) 0.029(2) 0.051(2) 0.0080(19) 0.005(2) 0.0023(18)
O7 0.044(3) 0.038(2) 0.028(2) -0.0017(18) 0.0025(18) 0.024(2)
O8 0.036(2) 0.030(2) 0.029(2) -0.0011(17) -0.0057(17) 0.0164(18)
O9 0.031(2) 0.027(2) 0.0253(19) 0.0018(16) -0.0009(17) 0.0070(17)
O10 0.031(2) 0.031(2) 0.028(2) -0.0066(17) 0.0041(17) 0.0033(17)
O11 0.036(2) 0.027(2) 0.0283(19) 0.0098(16) 0.0045(17) 0.0168(17)
O12 0.025(2) 0.027(2) 0.0289(19) 0.0101(16) -0.0061(16) -0.0028(17)
O13 0.030(2) 0.030(2) 0.0252(19) 0.0028(16) 0.0014(17) -0.0003(17)
O14 0.036(2) 0.024(2) 0.030(2) 0.0009(16) -0.0071(17) -0.0012(17)
O15 0.044(3) 0.034(2) 0.0244(19) 0.0148(17) -0.0052(18) 0.0094(19)
O16 0.023(2) 0.030(2) 0.038(2) -0.0013(17) -0.0118(17) 0.0044(17)
O17 0.031(2) 0.052(3) 0.0145(17) 0.0054(17) 0.0039(16) 0.0123(19)
O18 0.0128(19) 0.033(2) 0.034(2) 0.0101(17) 0.0029(16) 0.0043(16)
O19 0.0202(19) 0.027(2) 0.0236(18) 0.0000(16) 0.0044(15) 0.0043(16)
O20 0.019(2) 0.051(3) 0.041(2) 0.012(2) -0.0056(18) 0.0133(19)
O21 0.034(2) 0.028(2) 0.0214(18) -0.0027(16) -0.0083(16) 0.0020(18)
O22 0.039(2) 0.029(2) 0.043(2) 0.0045(18) -0.0162(19) 0.0132(19)
O23 0.0174(19) 0.030(2) 0.0249(18) 0.0004(16) -0.0024(15) 0.0092(16)
O24 0.023(2) 0.032(2) 0.0205(17) 0.0018(16) -0.0063(15) 0.0122(17)
O25 0.028(2) 0.027(2) 0.0174(17) 0.0107(15) 0.0005(15) 0.0042(16)
O26 0.0186(19) 0.026(2) 0.034(2) 0.0109(16) -0.0040(16) 0.0096(16)
O27 0.030(2) 0.030(2) 0.0131(16) 0.0019(15) -0.0011(15) 0.0089(17)
O28 0.024(2) 0.034(2) 0.040(2) 0.0065(18) 0.0095(17) 0.0117(17)
O29 0.034(2) 0.038(2) 0.0222(19) -0.0035(17) 0.0082(17) 0.0123(18)
O30 0.028(2) 0.027(2) 0.0248(18) 0.0080(16) 0.0031(16) 0.0051(16)
O31 0.038(2) 0.035(2) 0.031(2) 0.0173(17) 0.0059(18) 0.0137(19)
O32 0.019(2) 0.038(2) 0.0273(19) 0.0003(17) 0.0072(16) 0.0096(17)
O33 0.0162(19) 0.032(2) 0.0252(18) 0.0039(16) -0.0074(15) 0.0067(16)
O34 0.030(2) 0.031(2) 0.0193(17) -0.0037(16) -0.0058(16) 0.0093(17)
O35 0.036(2) 0.031(2) 0.0158(17) 0.0046(16) -0.0002(16) 0.0128(18)
O36 0.031(2) 0.034(2) 0.0280(19) 0.0127(17) 0.0075(17) 0.0087(18)
O37 0.028(2) 0.025(2) 0.0223(18) -0.0043(16) 0.0016(16) 0.0082(17)
O38 0.034(2) 0.049(3) 0.0152(18) 0.0065(17) 0.0073(17) 0.0103(19)
O39 0.0185(19) 0.037(2) 0.0254(19) 0.0044(17) -0.0038(16) 0.0097(17)
O40 0.028(2) 0.024(2) 0.044(2) -0.0040(18) -0.0078(18) 0.0063(17)
O41 0.0187(19) 0.028(2) 0.0242(18) 0.0085(15) 0.0060(15) 0.0125(16)
O42 0.0154(19) 0.033(2) 0.0263(19) 0.0001(16) -0.0029(15) 0.0054(16)
O43 0.0144(19) 0.028(2) 0.031(2) 0.0007(16) 0.0008(16) 0.0047(16)
O44 0.038(2) 0.026(2) 0.0157(17) 0.0073(15) 0.0069(16) 0.0088(17)
O45 0.038(2) 0.027(2) 0.0172(17) 0.0044(15) 0.0050(17) 0.0040(17)
O46 0.0159(19) 0.033(2) 0.038(2) 0.0137(17) 0.0025(16) 0.0101(16)
O47 0.0167(19) 0.042(2) 0.0275(19) 0.0112(17) 0.0083(16) 0.0138(17)
O48 0.019(2) 0.035(2) 0.0196(18) 0.0005(16) 0.0055(15) 0.0077(16)
C1 0.034(3) 0.020(3) 0.036(3) 0.005(2) 0.001(3) 0.010(3)
C2 0.046(4) 0.035(4) 0.043(4) 0.003(3) 0.008(3) 0.006(3)
C3 0.056(5) 0.047(4) 0.051(4) 0.017(3) 0.029(4) 0.016(3)
C4 0.073(5) 0.053(4) 0.033(3) 0.008(3) 0.015(4) 0.038(4)
C5 0.061(5) 0.066(5) 0.033(3) -0.009(3) -0.002(3) 0.032(4)
C6 0.037(4) 0.049(4) 0.035(3) 0.003(3) 0.002(3) 0.012(3)
C7 0.047(4) 0.022(3) 0.025(3) 0.004(2) 0.003(3) 0.012(3)
C8 0.052(4) 0.066(5) 0.035(3) -0.006(3) -0.009(3) 0.035(4)
N1 0.033(3) 0.028(3) 0.029(2) 0.005(2) 0.001(2) 0.009(2)
C9 0.043(4) 0.026(3) 0.030(3) 0.012(2) 0.005(3) 0.007(3)
C10 0.057(5) 0.036(4) 0.047(4) 0.002(3) -0.006(3) 0.005(3)
C11 0.091(7) 0.035(4) 0.058(4) -0.001(4) 0.004(4) 0.011(4)
C12 0.102(7) 0.030(4) 0.071(5) 0.016(4) 0.026(5) 0.029(4)
C13 0.051(5) 0.052(5) 0.079(5) 0.021(4) 0.008(4) 0.019(4)
C14 0.042(4) 0.030(4) 0.056(4) 0.009(3) 0.007(3) 0.007(3)
C15 0.041(4) 0.026(3) 0.039(3) 0.010(3) 0.002(3) -0.003(3)
C16 0.033(4) 0.045(4) 0.089(5) -0.002(4) -0.002(4) 0.007(3)
N2 0.031(3) 0.030(3) 0.028(2) 0.005(2) 0.004(2) 0.007(2)
C17 0.041(4) 0.024(3) 0.050(4) 0.009(3) -0.004(3) 0.011(3)
C18 0.046(5) 0.053(5) 0.090(5) 0.025(4) -0.003(4) -0.003(4)
C19 0.047(5) 0.074(7) 0.173(10) 0.052(7) -0.022(6) -0.017(5)
C20 0.077(7) 0.042(5) 0.177(10) -0.018(6) -0.071(7) 0.016(5)
C21 0.101(8) 0.065(6) 0.118(8) -0.043(6) -0.046(6) 0.051(6)
C22 0.064(5) 0.046(5) 0.079(5) -0.012(4) -0.016(4) 0.030(4)
C23 0.035(4) 0.029(3) 0.043(3) 0.003(3) 0.004(3) 0.011(3)
C24 0.085(6) 0.047(5) 0.116(7) 0.024(5) -0.047(5) 0.020(4)
N3 0.024(3) 0.029(3) 0.033(2) 0.006(2) 0.000(2) 0.006(2)
C25 0.031(3) 0.021(3) 0.047(3) 0.010(3) 0.003(3) 0.011(3)
C26 0.050(5) 0.047(5) 0.066(5) 0.002(4) 0.001(4) -0.015(4)
C27 0.065(6) 0.056(5) 0.089(6) 0.018(5) 0.010(5) -0.014(4)
C28 0.051(5) 0.078(6) 0.087(6) 0.044(5) 0.030(5) 0.014(4)
C29 0.057(5) 0.071(6) 0.057(4) 0.025(4) 0.010(4) 0.013(4)
C30 0.046(4) 0.056(5) 0.040(4) 0.011(3) 0.005(3) 0.004(3)
C31 0.038(4) 0.026(3) 0.038(3) 0.002(3) 0.007(3) 0.009(3)
C32 0.075(5) 0.051(5) 0.041(4) 0.002(3) 0.013(4) 0.008(4)
N4 0.031(3) 0.032(3) 0.053(3) 0.014(2) 0.001(2) 0.002(2)
C33 0.027(3) 0.035(4) 0.034(3) -0.002(3) -0.007(3) 0.005(3)
C34 0.066(5) 0.047(4) 0.042(4) -0.004(3) -0.006(3) 0.020(4)
C35 0.078(6) 0.052(5) 0.061(5) 0.001(4) -0.010(4) 0.032(4)
C36 0.062(5) 0.043(5) 0.103(6) -0.014(5) -0.027(5) 0.025(4)
C37 0.072(6) 0.061(5) 0.058(5) -0.020(4) 0.012(4) 0.028(4)
C38 0.043(4) 0.057(5) 0.047(4) -0.003(3) 0.005(3) 0.012(3)
C39 0.044(4) 0.036(4) 0.026(3) -0.003(3) -0.016(3) 0.012(3)
C40 0.030(4) 0.045(4) 0.088(5) -0.012(4) -0.016(4) 0.015(3)
N5 0.030(3) 0.027(3) 0.036(3) 0.006(2) 0.002(2) 0.008(2)
C41 0.030(3) 0.028(3) 0.034(3) 0.002(3) 0.003(3) 0.002(3)
C42 0.038(4) 0.038(4) 0.073(5) 0.018(3) 0.003(4) 0.008(3)
C43 0.051(5) 0.039(4) 0.112(6) 0.010(4) 0.038(5) 0.024(4)
C44 0.071(6) 0.050(5) 0.064(5) -0.003(4) 0.033(4) 0.013(4)
C45 0.064(5) 0.057(5) 0.033(3) 0.011(3) 0.010(3) 0.018(4)
C46 0.040(4) 0.042(4) 0.047(4) 0.006(3) 0.004(3) 0.007(3)
C47 0.036(4) 0.032(3) 0.031(3) 0.005(3) -0.007(3) -0.005(3)
C48 0.132(8) 0.034(4) 0.065(5) -0.018(4) 0.050(5) -0.014(5)
N6 0.032(3) 0.027(3) 0.027(2) 0.004(2) 0.001(2) 0.007(2)
C49 0.034(3) 0.028(3) 0.041(3) 0.003(3) -0.001(3) 0.008(3)
C50 0.060(5) 0.045(4) 0.058(4) 0.007(3) -0.006(4) 0.020(4)
C51 0.098(7) 0.041(5) 0.074(5) -0.003(4) -0.023(5) 0.016(4)
C52 0.126(8) 0.055(6) 0.076(6) 0.004(4) 0.016(6) 0.039(6)
C53 0.103(8) 0.076(6) 0.122(8) 0.016(6) 0.056(6) 0.061(6)
C54 0.054(5) 0.052(5) 0.105(6) 0.011(4) 0.021(5) 0.020(4)
C55 0.046(4) 0.037(4) 0.056(4) -0.010(3) -0.017(3) 0.020(3)
C56 0.243(12) 0.095(7) 0.034(4) -0.022(4) -0.042(6) 0.123(8)
N7 0.037(3) 0.023(3) 0.035(3) 0.008(2) 0.004(2) 0.006(2)
C57 0.046(4) 0.025(3) 0.031(3) 0.000(3) 0.001(3) 0.012(3)
C58 0.049(5) 0.064(5) 0.051(4) 0.004(4) -0.008(4) 0.003(4)
C59 0.066(6) 0.055(6) 0.099(7) -0.011(5) 0.000(5) -0.021(4)
C60 0.097(7) 0.046(5) 0.080(6) 0.017(4) 0.034(5) 0.005(5)
C61 0.101(7) 0.074(6) 0.048(4) 0.023(4) 0.023(5) 0.029(5)
C62 0.072(5) 0.035(4) 0.038(4) 0.006(3) 0.007(3) 0.014(4)
C63 0.034(3) 0.032(3) 0.047(4) 0.004(3) 0.008(3) 0.016(3)
C64 0.139(8) 0.043(4) 0.058(5) 0.011(4) 0.056(5) 0.027(5)
N8 0.031(3) 0.027(3) 0.030(2) 0.005(2) -0.001(2) 0.006(2)
O1W 0.056(3) 0.055(3) 0.062(3) 0.017(2) 0.006(2) 0.025(2)
O2W 0.053(3) 0.038(3) 0.144(5) -0.020(3) 0.034(3) 0.003(2)

loop_
_atom_type_symbol
_atom_type_description
_atom_type_scat_dispersion_real
_atom_type_scat_dispersion_imag
_atom_type_scat_source
C C 0.0033 0.0016 'International Tables Vol C Tables 4.2.6.8 and 6.1.1.4'
H H 0.0000 0.0000 'International Tables Vol C Tables 4.2.6.8 and 6.1.1.4'
Al Al 0.0645 0.0514 'International Tables Vol C Tables 4.2.6.8 and 6.1.1.4'
N N 0.0061 0.0033 'International Tables Vol C Tables 4.2.6.8 and 6.1.1.4'
O O 0.0106 0.0060 'International Tables Vol C Tables 4.2.6.8 and 6.1.1.4'
P P 0.1023 0.0942 'International Tables Vol C Tables 4.2.6.8 and 6.1.1.4'

loop_
_geom_angle_atom_site_label_1
_geom_angle_atom_site_label_2
_geom_angle_atom_site_label_3
_geom_angle
_geom_angle_site_symmetry_1
_geom_angle_site_symmetry_3
O5 P1 O15 112.1(2) . .
O5 P1 O16 112.3(2) . .
O15 P1 O16 109.2(2) . .
O5 P1 O1 107.3(2) . .
O15 P1 O1 108.0(2) . .
O16 P1 O1 107.7(2) . .
O7 P2 O22 113.0(2) . .
O7 P2 O21 111.3(2) . .
O22 P2 O21 109.0(2) . .
O7 P2 O2 108.2(2) . .
O22 P2 O2 107.0(2) . .
O21 P2 O2 108.2(2) . .
O31 P3 O29 112.2(2) . .
O31 P3 O30 110.4(2) . .
O29 P3 O30 110.3(2) . .
O31 P3 O3 110.1(2) . .
O29 P3 O3 107.1(2) . .
O30 P3 O3 106.54(19) . .
O10 P4 O36 112.2(2) . .
O10 P4 O37 109.0(2) . .
O36 P4 O37 110.9(2) . .
O10 P4 O4 111.2(2) . .
O36 P4 O4 106.0(2) . .
O37 P4 O4 107.34(19) . .
O6 P5 O17 113.4(2) . .
O6 P5 O19 112.9(2) . .
O17 P5 O19 104.61(18) . .
O6 P5 O20 112.7(2) . .
O17 P5 O20 106.5(2) . .
O19 P5 O20 105.9(2) . .
O8 P6 O34 109.4(2) . .
O8 P6 O18 113.2(2) . .
O34 P6 O18 108.5(2) . .
O8 P6 O47 112.9(2) . .
O34 P6 O47 107.53(19) . .
O18 P6 O47 105.0(2) . .
O9 P7 O32 112.7(2) . .
O9 P7 O33 112.5(2) . .
O32 P7 O33 106.01(18) . .
O9 P7 O35 111.92(19) . .
O32 P7 O35 109.2(2) . .
O33 P7 O35 104.04(19) . .
O11 P8 O43 112.2(2) . .
O11 P8 O44 109.83(19) . .
O43 P8 O44 108.4(2) . .
O11 P8 O42 112.4(2) . .
O43 P8 O42 105.77(18) . .
O44 P8 O42 108.08(19) . .
O12 P9 O23 113.2(2) . .
O12 P9 O25 109.56(19) . .
O23 P9 O25 107.02(19) . .
O12 P9 O48 112.27(19) . .
O23 P9 O48 106.37(18) . .
O25 P9 O48 108.1(2) . .
O13 P10 O28 111.8(2) . .
O13 P10 O27 112.38(19) . .
O28 P10 O27 108.27(19) . .
O13 P10 O24 112.9(2) . .
O28 P10 O24 106.8(2) . .
O27 P10 O24 104.20(19) . .
O14 P11 O46 114.0(2) . .
O14 P11 O26 111.9(2) . .
O46 P11 O26 105.78(19) . .
O14 P11 O45 108.8(2) . .
O46 P11 O45 108.0(2) . .
O26 P11 O45 108.1(2) . .
O40 P12 O38 113.5(2) . .
O40 P12 O39 111.6(2) . .
O38 P12 O39 107.1(2) . .
O40 P12 O41 111.7(2) . .
O38 P12 O41 105.3(2) . .
O39 P12 O41 107.22(18) . .
O28 Al1 O38 111.40(19) . .
O28 Al1 O22 110.16(19) . .
O38 Al1 O22 106.14(19) . .
O28 Al1 O23 106.44(17) . .
O38 Al1 O23 111.44(18) . .
O22 Al1 O23 111.33(18) . .
O32 Al2 O16 107.59(18) . .
O32 Al2 O17 109.90(18) . .
O16 Al2 O17 106.27(19) . .
O32 Al2 O18 108.13(18) . .
O16 Al2 O18 112.33(18) . .
O17 Al2 O18 112.51(19) . .
O47 Al3 O45 109.58(17) 1_455 .
O47 Al3 O33 107.60(17) 1_455 .
O45 Al3 O33 111.60(18) . .
O47 Al3 O30 107.96(19) 1_455 .
O45 Al3 O30 109.49(17) . .
O33 Al3 O30 110.51(17) . .
O26 Al4 O21 111.19(19) 1_655 .
O26 Al4 O25 104.21(18) 1_655 .
O21 Al4 O25 112.78(17) . .
O26 Al4 O19 108.35(17) 1_655 .
O21 Al4 O19 111.31(17) . .
O25 Al4 O19 108.67(18) . .
O42 Al5 O15 109.79(19) . .
O42 Al5 O34 108.37(18) . .
O15 Al5 O34 112.96(18) . .
O42 Al5 O41 108.84(16) . 1_556
O15 Al5 O41 110.43(18) . 1_556
O34 Al5 O41 106.32(17) . 1_556
O39 Al6 O35 108.36(18) 1_556 .
O39 Al6 O36 111.69(19) 1_556 .
O35 Al6 O36 105.68(17) . .
O39 Al6 O43 109.18(17) 1_556 1_455
O35 Al6 O43 111.77(18) . 1_455
O36 Al6 O43 110.14(18) . 1_455
O44 Al7 O48 110.96(19) 1_554 .
O44 Al7 O24 111.20(18) 1_554 1_655
O48 Al7 O24 108.61(16) . 1_655
O44 Al7 O37 109.41(17) 1_554 1_654
O48 Al7 O37 106.52(17) . 1_654
O24 Al7 O37 110.03(18) 1_655 1_654
O20 Al8 O29 111.15(19) . .
O20 Al8 O27 107.37(18) . .
O29 Al8 O27 105.99(18) . .
O20 Al8 O46 109.11(19) . .
O29 Al8 O46 111.71(18) . .
O27 Al8 O46 111.41(17) . .
P1 O1 H1O 103.4 . .
P2 O2 H2O 103.4 . .
P3 O3 H3O 106.0 . .
P4 O4 H4O 104.0 . .
P1 O15 Al5 154.7(2) . .
P1 O16 Al2 151.4(3) . .
P5 O17 Al2 150.1(3) . .
P6 O18 Al2 128.7(2) . .
P5 O19 Al4 139.9(2) . .
P5 O20 Al8 156.6(3) . .
P2 O21 Al4 152.4(3) . .
P2 O22 Al1 155.4(2) . .
P9 O23 Al1 131.9(2) . .
P10 O24 Al7 138.7(2) . 1_455
P9 O25 Al4 139.9(2) . .
P11 O26 Al4 143.1(2) . 1_455
P10 O27 Al8 146.0(2) . .
P10 O28 Al1 157.5(3) . .
P3 O29 Al8 155.8(3) . .
P3 O30 Al3 148.8(3) . .
P7 O32 Al2 146.0(2) . .
P7 O33 Al3 137.8(2) . .
P6 O34 Al5 139.3(2) . .
P7 O35 Al6 144.2(2) . .
P4 O36 Al6 162.1(3) . .
P4 O37 Al7 144.0(2) . 1_456
P12 O38 Al1 151.6(3) . .
P12 O39 Al6 150.5(2) . 1_554
P12 O41 Al5 132.4(2) . 1_554
P8 O42 Al5 145.7(2) . .
P8 O43 Al6 132.9(2) . 1_655
P8 O44 Al7 142.4(2) . 1_556
P11 O45 Al3 138.0(2) . .
P11 O46 Al8 132.6(2) . .
P6 O47 Al3 134.6(2) . 1_655
P9 O48 Al7 131.4(2) . .
C2 C1 C6 120.0 . .
C2 C1 C7 121.9(3) . .
C6 C1 C7 118.1(3) . .
C3 C2 C1 120.0 . .
C3 C2 H2 120.0 . .
C1 C2 H2 120.0 . .
C2 C3 C4 120.0 . .
C2 C3 H3 120.0 . .
C4 C3 H3 120.0 . .
C5 C4 C3 120.0 . .
C5 C4 H4 120.0 . .
C3 C4 H4 120.0 . .
C4 C5 C6 120.0 . .
C4 C5 H5 120.0 . .
C6 C5 H5 120.0 . .
C5 C6 C1 120.0 . .
C5 C6 H6 120.0 . .
C1 C6 H6 120.0 . .
C8 C7 C1 114.4(5) . .
C8 C7 N1 109.5(4) . .
C1 C7 N1 109.0(4) . .
C8 C7 H7 107.9 . .
C1 C7 H7 107.9 . .
N1 C7 H7 107.9 . .
C7 C8 H8A 109.5 . .
C7 C8 H8B 109.5 . .
H8A C8 H8B 109.5 . .
C7 C8 H8C 109.5 . .
H8A C8 H8C 109.5 . .
H8B C8 H8C 109.5 . .
C7 N1 H1A 109.5 . .
C7 N1 H1B 109.5 . .
H1A N1 H1B 109.5 . .
C7 N1 H1C 109.5 . .
H1A N1 H1C 109.5 . .
H1B N1 H1C 109.5 . .
C10 C9 C14 120.0 . .
C10 C9 C15 121.2(3) . .
C14 C9 C15 118.8(3) . .
C11 C10 C9 120.0 . .
C11 C10 H10 120.0 . .
C9 C10 H10 120.0 . .
C10 C11 C12 120.0 . .
C10 C11 H11 120.0 . .
C12 C11 H11 120.0 . .
C13 C12 C11 120.0 . .
C13 C12 H12 120.0 . .
C11 C12 H12 120.0 . .
C12 C13 C14 120.0 . .
C12 C13 H13 120.0 . .
C14 C13 H13 120.0 . .
C13 C14 C9 120.0 . .
C13 C14 H14 120.0 . .
C9 C14 H14 120.0 . .
N2 C15 C16 110.1(5) . .
N2 C15 C9 109.2(4) . .
C16 C15 C9 115.8(4) . .
N2 C15 H15 107.1 . .
C16 C15 H15 107.1 . .
C9 C15 H15 107.1 . .
C15 C16 H16A 109.5 . .
C15 C16 H16B 109.5 . .
H16A C16 H16B 109.5 . .
C15 C16 H16C 109.5 . .
H16A C16 H16C 109.5 . .
H16B C16 H16C 109.5 . .
C15 N2 H2A 109.5 . .
C15 N2 H2B 109.5 . .
H2A N2 H2B 109.5 . .
C15 N2 H2C 109.5 . .
H2A N2 H2C 109.5 . .
H2B N2 H2C 109.5 . .
C18 C17 C22 120.0 . .
C18 C17 C23 120.0(4) . .
C22 C17 C23 119.8(4) . .
C17 C18 C19 120.0 . .
C17 C18 H18 120.0 . .
C19 C18 H18 120.0 . .
C18 C19 C20 120.0 . .
C18 C19 H19 120.0 . .
C20 C19 H19 120.0 . .
C21 C20 C19 120.0 . .
C21 C20 H20 120.0 . .
C19 C20 H20 120.0 . .
C20 C21 C22 120.0 . .
C20 C21 H21 120.0 . .
C22 C21 H21 120.0 . .
C21 C22 C17 120.0 . .
C21 C22 H22 120.0 . .
C17 C22 H22 120.0 . .
C24 C23 C17 114.4(5) . .
C24 C23 N3 109.1(5) . .
C17 C23 N3 110.4(4) . .
C24 C23 H23 107.5 . .
C17 C23 H23 107.5 . .
N3 C23 H23 107.5 . .
C23 C24 H24A 109.5 . .
C23 C24 H24B 109.5 . .
H24A C24 H24B 109.5 . .
C23 C24 H24C 109.5 . .
H24A C24 H24C 109.5 . .
H24B C24 H24C 109.5 . .
C23 N3 H3A 109.5 . .
C23 N3 H3B 109.5 . .
H3A N3 H3B 109.5 . .
C23 N3 H3C 109.5 . .
H3A N3 H3C 109.5 . .
H3B N3 H3C 109.5 . .
C26 C25 C30 120.0 . .
C26 C25 C31 119.7(3) . .
C30 C25 C31 120.3(3) . .
C25 C26 C27 120.0 . .
C25 C26 H26 120.0 . .
C27 C26 H26 120.0 . .
C28 C27 C26 120.0 . .
C28 C27 H27 120.0 . .
C26 C27 H27 120.0 . .
C27 C28 C29 120.0 . .
C27 C28 H28 120.0 . .
C29 C28 H28 120.0 . .
C28 C29 C30 120.0 . .
C28 C29 H29 120.0 . .
C30 C29 H29 120.0 . .
C29 C30 C25 120.0 . .
C29 C30 H30 120.0 . .
C25 C30 H30 120.0 . .
N4 C31 C32 106.9(5) . .
N4 C31 C25 112.3(4) . .
C32 C31 C25 116.2(5) . .
N4 C31 H31 107.0 . .
C32 C31 H31 107.0 . .
C25 C31 H31 107.0 . .
C31 C32 H32A 109.5 . .
C31 C32 H32B 109.5 . .
H32A C32 H32B 109.5 . .
C31 C32 H32C 109.5 . .
H32A C32 H32C 109.5 . .
H32B C32 H32C 109.5 . .
C31 N4 H4A 109.5 . .
C31 N4 H4B 109.5 . .
H4A N4 H4B 109.5 . .
C31 N4 H4C 109.5 . .
H4A N4 H4C 109.5 . .
H4B N4 H4C 109.5 . .
C34 C33 C38 120.0 . .
C34 C33 C39 121.0(3) . .
C38 C33 C39 119.0(3) . .
C33 C34 C35 120.0 . .
C33 C34 H34 120.0 . .
C35 C34 H34 120.0 . .
C36 C35 C34 120.0 . .
C36 C35 H35 120.0 . .
C34 C35 H35 120.0 . .
C35 C36 C37 120.0 . .
C35 C36 H36 120.0 . .
C37 C36 H36 120.0 . .
C38 C37 C36 120.0 . .
C38 C37 H37 120.0 . .
C36 C37 H37 120.0 . .
C37 C38 C33 120.0 . .
C37 C38 H38 120.0 . .
C33 C38 H38 120.0 . .
N5 C39 C33 110.4(4) . .
N5 C39 C40 108.9(4) . .
C33 C39 C40 113.7(5) . .
N5 C39 H39 107.9 . .
C33 C39 H39 107.9 . .
C40 C39 H39 107.9 . .
C39 C40 H40A 109.5 . .
C39 C40 H40B 109.5 . .
H40A C40 H40B 109.5 . .
C39 C40 H40C 109.5 . .
H40A C40 H40C 109.5 . .
H40B C40 H40C 109.5 . .
C39 N5 H5A 109.5 . .
C39 N5 H5B 109.5 . .
H5A N5 H5B 109.5 . .
C39 N5 H5C 109.5 . .
H5A N5 H5C 109.5 . .
H5B N5 H5C 109.5 . .
C42 C41 C46 120.0 . .
C42 C41 C47 118.6(4) . .
C46 C41 C47 121.4(4) . .
C41 C42 C43 120.0 . .
C41 C42 H42 120.0 . .
C43 C42 H42 120.0 . .
C42 C43 C44 120.0 . .
C42 C43 H43 120.0 . .
C44 C43 H43 120.0 . .
C45 C44 C43 120.0 . .
C45 C44 H44 120.0 . .
C43 C44 H44 120.0 . .
C44 C45 C46 120.0 . .
C44 C45 H45 120.0 . .
C46 C45 H45 120.0 . .
C45 C46 C41 120.0 . .
C45 C46 H46 120.0 . .
C41 C46 H46 120.0 . .
N6 C47 C41 109.5(4) . .
N6 C47 C48 106.9(5) . .
C41 C47 C48 114.1(5) . .
N6 C47 H47 108.7 . .
C41 C47 H47 108.7 . .
C48 C47 H47 108.7 . .
C47 C48 H48A 109.5 . .
C47 C48 H48B 109.5 . .
H48A C48 H48B 109.5 . .
C47 C48 H48C 109.5 . .
H48A C48 H48C 109.5 . .
H48B C48 H48C 109.5 . .
C47 N6 H6A 109.5 . .
C47 N6 H6B 109.5 . .
H6A N6 H6B 109.5 . .
C47 N6 H6C 109.5 . .
H6A N6 H6C 109.5 . .
H6B N6 H6C 109.5 . .
C50 C49 C54 120.0 . .
C50 C49 C55 121.9(4) . .
C54 C49 C55 117.8(4) . .
C51 C50 C49 120.0 . .
C51 C50 H50 120.0 . .
C49 C50 H50 120.0 . .
C50 C51 C52 120.0 . .
C50 C51 H51 120.0 . .
C52 C51 H51 120.0 . .
C51 C52 C53 120.0 . .
C51 C52 H52 120.0 . .
C53 C52 H52 120.0 . .
C54 C53 C52 120.0 . .
C54 C53 H53 120.0 . .
C52 C53 H53 120.0 . .
C53 C54 C49 120.0 . .
C53 C54 H54 120.0 . .
C49 C54 H54 120.0 . .
N7 C55 C56 109.0(6) . .
N7 C55 C49 111.7(4) . .
C56 C55 C49 111.0(5) . .
N7 C55 H55 108.3 . .
C56 C55 H55 108.3 . .
C49 C55 H55 108.3 . .
C55 C56 H56A 109.5 . .
C55 C56 H56B 109.5 . .
H56A C56 H56B 109.5 . .
C55 C56 H56C 109.5 . .
H56A C56 H56C 109.5 . .
H56B C56 H56C 109.5 . .
C55 N7 H7A 109.5 . .
C55 N7 H7B 109.5 . .
H7A N7 H7B 109.5 . .
C55 N7 H7C 109.5 . .
H7A N7 H7C 109.5 . .
H7B N7 H7C 109.5 . .
C58 C57 C62 120.0 . .
C58 C57 C63 121.7(4) . .
C62 C57 C63 118.1(4) . .
C57 C58 C59 120.0 . .
C57 C58 H58 120.0 . .
C59 C58 H58 120.0 . .
C60 C59 C58 120.0 . .
C60 C59 H59 120.0 . .
C58 C59 H59 120.0 . .
C61 C60 C59 120.0 . .
C61 C60 H60 120.0 . .
C59 C60 H60 120.0 . .
C62 C61 C60 120.0 . .
C62 C61 H61 120.0 . .
C60 C61 H61 120.0 . .
C61 C62 C57 120.0 . .
C61 C62 H62 120.0 . .
C57 C62 H62 120.0 . .
N8 C63 C57 110.6(4) . .
N8 C63 C64 107.8(5) . .
C57 C63 C64 114.8(5) . .
N8 C63 H63 107.8 . .
C57 C63 H63 107.8 . .
C64 C63 H63 107.8 . .
C63 C64 H64A 109.5 . .
C63 C64 H64B 109.5 . .
H64A C64 H64B 109.5 . .
C63 C64 H64C 109.5 . .
H64A C64 H64C 109.5 . .
H64B C64 H64C 109.5 . .
C63 N8 H8D 109.5 . .
C63 N8 H8E 109.5 . .
H8D N8 H8E 109.5 . .
C63 N8 H8F 109.5 . .
H8D N8 H8F 109.5 . .
H8E N8 H8F 109.5 . .
H5W1 O1W H5W2 117.6 . .
H6W1 O2W H6W2 115.2 . .

loop_
_geom_bond_atom_site_label_1
_geom_bond_atom_site_label_2
_geom_bond_distance
_geom_bond_site_symmetry_2
P1 O5 1.491(4) .
P1 O15 1.515(4) .
P1 O16 1.520(3) .
P1 O1 1.562(4) .
P2 O7 1.494(4) .
P2 O22 1.518(4) .
P2 O21 1.528(3) .
P2 O2 1.564(4) .
P3 O31 1.496(4) .
P3 O29 1.528(4) .
P3 O30 1.533(4) .
P3 O3 1.565(4) .
P4 O10 1.492(4) .
P4 O36 1.518(4) .
P4 O37 1.535(3) .
P4 O4 1.563(4) .
P5 O6 1.481(4) .
P5 O17 1.533(3) .
P5 O19 1.535(3) .
P5 O20 1.548(4) .
P6 O8 1.492(4) .
P6 O34 1.531(3) .
P6 O18 1.543(3) .
P6 O47 1.547(3) .
P7 O9 1.511(4) .
P7 O32 1.522(3) .
P7 O33 1.541(3) .
P7 O35 1.550(3) .
P8 O11 1.496(4) .
P8 O43 1.535(3) .
P8 O44 1.541(3) .
P8 O42 1.545(3) .
P9 O12 1.495(3) .
P9 O23 1.533(3) .
P9 O25 1.540(3) .
P9 O48 1.548(3) .
P10 O13 1.503(4) .
P10 O28 1.513(4) .
P10 O27 1.534(3) .
P10 O24 1.546(4) .
P11 O14 1.485(3) .
P11 O46 1.535(3) .
P11 O26 1.545(4) .
P11 O45 1.547(3) .
P12 O40 1.492(4) .
P12 O38 1.535(3) .
P12 O39 1.536(3) .
P12 O41 1.543(3) .
Al1 O28 1.712(4) .
Al1 O38 1.714(3) .
Al1 O22 1.728(4) .
Al1 O23 1.753(3) .
Al2 O32 1.721(4) .
Al2 O16 1.726(4) .
Al2 O17 1.731(3) .
Al2 O18 1.753(4) .
Al3 O47 1.726(3) 1_455
Al3 O45 1.734(3) .
Al3 O33 1.737(3) .
Al3 O30 1.739(4) .
Al4 O26 1.717(4) 1_655
Al4 O21 1.735(3) .
Al4 O25 1.742(3) .
Al4 O19 1.749(3) .
Al5 O42 1.725(3) .
Al5 O15 1.733(4) .
Al5 O34 1.746(3) .
Al5 O41 1.755(3) 1_556
Al6 O39 1.718(4) 1_556
Al6 O35 1.728(3) .
Al6 O36 1.730(4) .
Al6 O43 1.754(4) 1_455
Al7 O44 1.727(4) 1_554
Al7 O48 1.732(3) .
Al7 O24 1.732(3) 1_655
Al7 O37 1.736(3) 1_654
Al8 O20 1.694(4) .
Al8 O29 1.739(4) .
Al8 O27 1.739(3) .
Al8 O46 1.742(4) .
O1 H1O 0.9484 .
O2 H2O 0.9418 .
O3 H3O 0.9379 .
O4 H4O 0.9456 .
O24 Al7 1.732(3) 1_455
O26 Al4 1.717(4) 1_455
O37 Al7 1.736(3) 1_456
O39 Al6 1.718(4) 1_554
O41 Al5 1.755(3) 1_554
O43 Al6 1.754(4) 1_655
O44 Al7 1.727(4) 1_556
O47 Al3 1.726(3) 1_655
C1 C2 1.3900 .
C1 C6 1.3900 .
C1 C7 1.518(5) .
C2 C3 1.3900 .
C2 H2 0.9300 .
C3 C4 1.3900 .
C3 H3 0.9300 .
C4 C5 1.3900 .
C4 H4 0.9300 .
C5 C6 1.3900 .
C5 H5 0.9300 .
C6 H6 0.9300 .
C7 C8 1.494(7) .
C7 N1 1.520(6) .
C7 H7 0.9800 .
C8 H8A 0.9600 .
C8 H8B 0.9600 .
C8 H8C 0.9600 .
N1 H1A 0.8900 .
N1 H1B 0.8900 .
N1 H1C 0.8900 .
C9 C10 1.3900 .
C9 C14 1.3900 .
C9 C15 1.514(6) .
C10 C11 1.3900 .
C10 H10 0.9300 .
C11 C12 1.3900 .
C11 H11 0.9300 .
C12 C13 1.3900 .
C12 H12 0.9300 .
C13 C14 1.3900 .
C13 H13 0.9300 .
C14 H14 0.9300 .
C15 N2 1.504(6) .
C15 C16 1.513(8) .
C15 H15 0.9800 .
C16 H16A 0.9600 .
C16 H16B 0.9600 .
C16 H16C 0.9600 .
N2 H2A 0.8900 .
N2 H2B 0.8900 .
N2 H2C 0.8900 .
C17 C18 1.3900 .
C17 C22 1.3900 .
C17 C23 1.517(6) .
C18 C19 1.3900 .
C18 H18 0.9300 .
C19 C20 1.3900 .
C19 H19 0.9300 .
C20 C21 1.3900 .
C20 H20 0.9300 .
C21 C22 1.3900 .
C21 H21 0.9300 .
C22 H22 0.9300 .
C23 C24 1.494(8) .
C23 N3 1.526(6) .
C23 H23 0.9800 .
C24 H24A 0.9600 .
C24 H24B 0.9600 .
C24 H24C 0.9600 .
N3 H3A 0.8900 .
N3 H3B 0.8900 .
N3 H3C 0.8900 .
C25 C26 1.3900 .
C25 C30 1.3900 .
C25 C31 1.511(6) .
C26 C27 1.3900 .
C26 H26 0.9300 .
C27 C28 1.3900 .
C27 H27 0.9300 .
C28 C29 1.3900 .
C28 H28 0.9300 .
C29 C30 1.3900 .
C29 H29 0.9300 .
C30 H30 0.9300 .
C31 N4 1.501(6) .
C31 C32 1.505(7) .
C31 H31 0.9800 .
C32 H32A 0.9600 .
C32 H32B 0.9600 .
C32 H32C 0.9600 .
N4 H4A 0.8900 .
N4 H4B 0.8900 .
N4 H4C 0.8900 .
C33 C34 1.3900 .
C33 C38 1.3900 .
C33 C39 1.492(6) .
C34 C35 1.3900 .
C34 H34 0.9300 .
C35 C36 1.3900 .
C35 H35 0.9300 .
C36 C37 1.3900 .
C36 H36 0.9300 .
C37 C38 1.3900 .
C37 H37 0.9300 .
C38 H38 0.9300 .
C39 N5 1.492(6) .
C39 C40 1.544(8) .
C39 H39 0.9800 .
C40 H40A 0.9600 .
C40 H40B 0.9600 .
C40 H40C 0.9600 .
N5 H5A 0.8900 .
N5 H5B 0.8900 .
N5 H5C 0.8900 .
C41 C42 1.3900 .
C41 C46 1.3900 .
C41 C47 1.511(6) .
C42 C43 1.3900 .
C42 H42 0.9300 .
C43 C44 1.3900 .
C43 H43 0.9300 .
C44 C45 1.3900 .
C44 H44 0.9300 .
C45 C46 1.3900 .
C45 H45 0.9300 .
C46 H46 0.9300 .
C47 N6 1.498(6) .
C47 C48 1.529(8) .
C47 H47 0.9800 .
C48 H48A 0.9600 .
C48 H48B 0.9600 .
C48 H48C 0.9600 .
N6 H6A 0.8900 .
N6 H6B 0.8900 .
N6 H6C 0.8900 .
C49 C50 1.3900 .
C49 C54 1.3900 .
C49 C55 1.524(6) .
C50 C51 1.3900 .
C50 H50 0.9300 .
C51 C52 1.3900 .
C51 H51 0.9300 .
C52 C53 1.3900 .
C52 H52 0.9300 .
C53 C54 1.3900 .
C53 H53 0.9300 .
C54 H54 0.9300 .
C55 N7 1.486(7) .
C55 C56 1.515(9) .
C55 H55 0.9800 .
C56 H56A 0.9600 .
C56 H56B 0.9600 .
C56 H56C 0.9600 .
N7 H7A 0.8900 .
N7 H7B 0.8900 .
N7 H7C 0.8900 .
C57 C58 1.3900 .
C57 C62 1.3900 .
C57 C63 1.513(6) .
C58 C59 1.3900 .
C58 H58 0.9300 .
C59 C60 1.3900 .
C59 H59 0.9300 .
C60 C61 1.3900 .
C60 H60 0.9300 .
C61 C62 1.3900 .
C61 H61 0.9300 .
C62 H62 0.9300 .
C63 N8 1.509(6) .
C63 C64 1.534(8) .
C63 H63 0.9800 .
C64 H64A 0.9600 .
C64 H64B 0.9600 .
C64 H64C 0.9600 .
N8 H8D 0.8900 .
N8 H8E 0.8900 .
N8 H8F 0.8900 .
O1W H5W1 1.0022 .
O1W H5W2 0.9689 .
O2W H6W1 0.9502 .
O2W H6W2 1.0019 .

loop_
_geom_hbond_atom_site_label_D
_geom_hbond_atom_site_label_H
_geom_hbond_atom_site_label_A
_geom_hbond_distance_DH
_geom_hbond_distance_HA
_geom_hbond_distance_DA
_geom_hbond_angle_DHA
_geom_hbond_site_symmetry_A
N1 H1A O33 0.89 2.31 3.092(5) 146.3 .
N1 H1A O35 0.89 2.38 3.192(5) 151.2 .
N1 H1B O10 0.89 1.85 2.731(5) 168.5 .
N1 H1C O8 0.89 2.03 2.895(6) 163.7 1_455
N2 H2A O11 0.89 1.91 2.791(5) 169.2 1_455
N2 H2B O9 0.89 1.98 2.868(6) 177.6 .
N2 H2C O5 0.89 1.90 2.786(6) 176.0 1_455
N3 H3A O12 0.89 1.96 2.839(5) 168.8 1_456
N3 H3B O11 0.89 2.11 2.950(5) 158.1 1_455
N3 H3C O40 0.89 1.88 2.767(5) 172.5 1_456
N4 H4A O8 0.89 2.14 3.000(6) 160.9 .
N4 H4B O6 0.89 1.91 2.791(6) 172.3 .
N4 H4C O14 0.89 2.24 3.088(6) 158.6 1_655
N4 H4C O45 0.89 2.38 3.083(5) 135.6 1_655
N5 H5A O7 0.89 1.88 2.769(5) 173.0 1_556
N5 H5B O41 0.89 2.19 3.028(6) 157.6 1_556
N5 H5C O10 0.89 1.94 2.833(6) 176.7 1_655
N5 H5C O37 0.89 2.56 3.015(5) 112.7 1_655
N6 H6A O27 0.89 2.34 3.114(6) 146.0 .
N6 H6A O24 0.89 2.35 3.158(5) 150.7 .
N6 H6B O12 0.89 2.00 2.815(5) 152.6 1_455
N6 H6C O31 0.89 1.86 2.722(5) 161.6 .
N7 H7A O5 0.89 1.87 2.745(5) 165.4 .
N7 H7B O31 0.89 1.95 2.807(6) 160.8 1_655
N7 H7C O19 0.89 2.37 3.115(5) 141.2 .
N7 H7C O17 0.89 2.43 3.138(5) 136.8 .
N8 H8D O14 0.89 1.87 2.749(5) 167.2 1_655
N8 H8E O7 0.89 1.94 2.809(6) 166.2 .
N8 H8F O13 0.89 1.99 2.882(5) 176.4 1_655
O1 H1O O1W 0.95 1.71 2.576(6) 149.7 .
O4 H4O O13 0.95 1.95 2.660(5) 130.0 1_556
O1W H5W1 O43 1.00 2.19 3.087(5) 148.9 1_455
O1W H5W2 O40 0.97 1.78 2.734(6) 165.6 1_556
O2W H6W2 O6 1.00 2.27 2.950(6) 124.5 .
O2W H6W2 O20 1.00 2.45 3.438(6) 169.5 .
O2W H6W2 O46 1.00 2.61 3.120(5) 111.9 .
